data_7110732
loop_
_publ_author_name
'Davenport, Adam J.'
'Davies, David L.'
'Fawcett, John'
'Garratt, Shaun A.'
'Russell, David R.'

_publ_section_title
;
 Kinetic control of stereoselectivity of halide substitution in arene
 ruthenium pyridyloxazoline complexes; a rare case of net
 inversion&#x2020;
;
_journal_issue 23
_journal_name_full 'Chemical Communications'
_journal_page_first 2331
_journal_paper_doi 10.1039/a907873h
_journal_year 1999
_chemical_formula_sum 'C20 H26 Br F6 N2 O Ru Sb'
_chemical_formula_weight 727.16
_chemical_name_systematic
; 
 ? 
;
_space_group_IT_number 19
_symmetry_cell_setting orthorhombic
_symmetry_space_group_name_Hall 'P 2ac 2ab'
_symmetry_space_group_name_H-M 'P 21 21 21'
_atom_sites_solution_hydrogens geom
_atom_sites_solution_primary direct
_atom_sites_solution_secondary difmap
_audit_creation_method SHELXL
_cell_angle_alpha 90.00
_cell_angle_beta 90.00
_cell_angle_gamma 90.00
_cell_formula_units_Z 4
_cell_length_a 8.5892(9)
_cell_length_b 9.5732(14)
_cell_length_c 29.369(3)
_cell_measurement_reflns_used 59
_cell_measurement_temperature 190(2)
_cell_measurement_theta_max 12.49
_cell_measurement_theta_min 5.32
_cell_volume 2414.9(5)
_computing_cell_refinement 'XSCANS (Fait, 1991)'
_computing_data_collection 'XSCANS (Fait, 1991)'
_computing_data_reduction 'XSCANS (Fait, 1991)'
_computing_molecular_graphics 'SHELXTL/PC ver5.0 (Sheldrick, 1996)'
_computing_publication_material 'SHELXTL/PC ver5.0 (Sheldrick, 1996)'
_computing_structure_refinement 'SHELXTL/PC ver5.0 (Sheldrick, 1996)'
_computing_structure_solution 'SHELXTL/PC ver5.0 (Sheldrick, 1996)'
_diffrn_ambient_temperature 190(2)
_diffrn_measurement_device 'Siemens P4 diffractometer'
_diffrn_measurement_method 'omega scan'
_diffrn_radiation_monochromator graphite
_diffrn_radiation_source 'fine-focus sealed tube'
_diffrn_radiation_type MoK\a
_diffrn_radiation_wavelength 0.71073
_diffrn_reflns_av_R_equivalents 0.0429
_diffrn_reflns_av_sigmaI/netI 0.0267
_diffrn_reflns_limit_h_max 1
_diffrn_reflns_limit_h_min -10
_diffrn_reflns_limit_k_max 12
_diffrn_reflns_limit_k_min -1
_diffrn_reflns_limit_l_max 37
_diffrn_reflns_limit_l_min -1
_diffrn_reflns_number 3782
_diffrn_reflns_theta_max 27.00
_diffrn_reflns_theta_min 2.24
_diffrn_standards_decay_% <2
_diffrn_standards_interval_count 100
_diffrn_standards_number 3
_exptl_absorpt_coefficient_mu 3.460
_exptl_absorpt_correction_T_max 0.411
_exptl_absorpt_correction_T_min 0.273
_exptl_absorpt_correction_type 'analytical (SHELXTL/PC)'
_exptl_crystal_colour orange
_exptl_crystal_density_diffrn 2.000
_exptl_crystal_density_method 'not measured'
_exptl_crystal_description tablet
_exptl_crystal_F_000 1408
_exptl_crystal_size_max 0.44
_exptl_crystal_size_mid 0.36
_exptl_crystal_size_min 0.24
_refine_diff_density_max 1.134
_refine_diff_density_min -2.099
_refine_diff_density_rms 0.201
_refine_ls_abs_structure_details 'Flack H D (1983), Acta Cryst. A39, 876-881'
_refine_ls_abs_structure_Flack 0.00(3)
_refine_ls_extinction_method none
_refine_ls_goodness_of_fit_all 1.090
_refine_ls_goodness_of_fit_obs 1.105
_refine_ls_hydrogen_treatment constr
_refine_ls_matrix_type full
_refine_ls_number_parameters 289
_refine_ls_number_reflns 3569
_refine_ls_number_restraints 0
_refine_ls_restrained_S_all 1.092
_refine_ls_restrained_S_obs 1.105
_refine_ls_R_factor_all 0.0587
_refine_ls_R_factor_obs 0.0534
_refine_ls_shift/esd_max 0.011
_refine_ls_shift/esd_mean 0.001
_refine_ls_structure_factor_coef Fsqd
_refine_ls_weighting_details 'w=1/[\s^2^(Fo^2^)+(0.0340P)^2^+44.9165P] where P=(Fo^2^+2Fc^2^)/3'
_refine_ls_weighting_scheme calc
_refine_ls_wR_factor_all 0.1364
_refine_ls_wR_factor_obs 0.1326
_reflns_number_observed 3311
_reflns_number_total 3570
_reflns_observed_criterion >2sigma(I)
_cod_data_source_file 907873hsup1.cif
_cod_data_source_block 2b
_cod_depositor_comments
;
The following automatic conversions were performed:

'_symmetry_cell_setting' value 'Orthorhombic' changed to
'orthorhombic' according to
/home/saulius/struct/CIF-dictionaries/cif_core.dic dictionary named
'cif_core.dic' version 2.4.2 from 2011-04-26.

Automatic conversion script
Id: cif_fix_values 1891 2012-01-12 08:04:46Z andrius 

The following automatic conversions were performed:

'_refine_ls_weighting_scheme' value 'calc
w=1/[\s^2^(Fo^2^)+(0.0340P)^2^+44.9165P] where P=(Fo^2^+2Fc^2^)/3'
was changed to 'calc'. New tag '_refine_ls_weighting_details' was
created. The value of the new tag was set to
'w=1/[\s^2^(Fo^2^)+(0.0340P)^2^+44.9165P] where P=(Fo^2^+2Fc^2^)/3'.

Automatic conversion script
Id: cif_fix_values 3143 2015-03-26 13:38:13Z robertas 
;
_cod_original_sg_symbol_H-M P2(1)2(1)2(1)
_cod_database_code 7110732

loop_
_symmetry_equiv_pos_as_xyz
'x, y, z'
'-x+1/2, -y, z+1/2'
'-x, y+1/2, -z+1/2'
'x+1/2, -y+1/2, -z'

loop_
_atom_site_aniso_label
_atom_site_aniso_U_11
_atom_site_aniso_U_22
_atom_site_aniso_U_33
_atom_site_aniso_U_23
_atom_site_aniso_U_13
_atom_site_aniso_U_12
Ru1 0.0220(4) 0.0260(5) 0.0204(4) -0.0027(4) 0.0004(4) -0.0020(4)
Br1 0.0325(7) 0.0441(8) 0.0325(6) 0.0061(6) -0.0029(6) 0.0045(7)
O1 0.030(5) 0.037(5) 0.035(5) -0.011(4) 0.002(4) -0.002(5)
N1 0.017(5) 0.035(6) 0.025(5) -0.001(4) -0.002(4) -0.008(5)
N2 0.020(5) 0.038(6) 0.024(5) 0.005(5) 0.001(4) -0.005(5)
C1 0.033(8) 0.054(9) 0.030(7) 0.002(7) -0.001(6) -0.008(7)
C2 0.039(7) 0.028(7) 0.038(7) -0.004(6) -0.004(6) -0.007(6)
C3 0.023(6) 0.035(7) 0.029(6) 0.004(6) 0.000(5) -0.007(6)
C4 0.025(6) 0.033(7) 0.028(6) -0.001(5) 0.000(5) -0.006(6)
C5 0.034(7) 0.028(7) 0.045(7) -0.008(6) -0.012(6) -0.010(6)
C6 0.026(6) 0.037(7) 0.021(5) -0.002(5) 0.000(5) 0.014(6)
C7 0.028(6) 0.039(7) 0.019(5) 0.004(5) -0.001(5) 0.009(6)
C8 0.027(7) 0.047(8) 0.028(6) -0.001(6) 0.007(5) 0.015(7)
C9 0.017(5) 0.048(8) 0.042(7) 0.006(6) 0.002(5) -0.001(7)
C10 0.025(6) 0.026(6) 0.049(7) 0.007(6) -0.004(6) -0.003(6)
C11 0.021(6) 0.037(7) 0.033(6) 0.002(6) -0.004(5) -0.018(6)
C12 0.042(8) 0.034(7) 0.026(6) -0.011(6) 0.000(6) 0.016(6)
C13 0.029(7) 0.038(7) 0.023(6) -0.012(5) 0.002(5) 0.002(6)
C14 0.031(6) 0.022(6) 0.017(5) -0.003(4) -0.003(5) 0.000(5)
C15 0.041(8) 0.032(7) 0.018(5) -0.002(5) 0.004(6) 0.005(7)
C16 0.035(8) 0.046(8) 0.020(6) -0.004(6) -0.003(6) -0.003(7)
C17 0.025(6) 0.064(10) 0.024(6) -0.003(7) 0.006(5) 0.000(7)
C18 0.055(11) 0.053(9) 0.059(10) -0.013(9) -0.006(10) 0.024(9)
C19 0.048(9) 0.088(14) 0.032(7) -0.016(9) -0.018(7) -0.001(11)
C20 0.068(12) 0.057(10) 0.029(7) -0.011(7) 0.022(8) -0.018(10)
Sb1 0.0286(4) 0.0250(4) 0.0398(5) -0.0010(4) -0.0041(4) 0.0016(4)
F1 0.033(4) 0.053(5) 0.053(5) -0.009(5) -0.001(4) -0.023(4)
F2 0.085(7) 0.061(6) 0.035(4) 0.011(4) 0.009(5) -0.003(7)
F3 0.075(7) 0.040(5) 0.066(6) -0.019(5) 0.001(6) 0.021(6)
F4 0.083(8) 0.047(5) 0.052(5) 0.014(4) -0.023(6) -0.004(6)
F5 0.031(5) 0.096(8) 0.133(10) 0.000(10) -0.001(6) -0.007(6)
F6 0.075(7) 0.036(4) 0.047(5) -0.006(4) -0.016(5) -0.009(5)

loop_
_atom_site_label
_atom_site_type_symbol
_atom_site_fract_x
_atom_site_fract_y
_atom_site_fract_z
_atom_site_U_iso_or_equiv
_atom_site_thermal_displace_type
_atom_site_occupancy
_atom_site_calc_flag
_atom_site_refinement_flags
Ru1 Ru 0.51448(11) 0.69332(10) 0.63734(3) 0.0228(2) Uani 1 d .
Br1 Br 0.4181(2) 0.8289(2) 0.56891(4) 0.0364(3) Uani 1 d .
O1 O 0.6787(11) 0.3886(10) 0.5485(3) 0.034(2) Uani 1 d .
N1 N 0.5294(12) 0.5116(11) 0.5962(3) 0.026(2) Uani 1 d .
N2 N 0.7293(12) 0.7157(12) 0.6037(3) 0.028(2) Uani 1 d .
C1 C 0.3083(18) 0.4774(17) 0.5140(4) 0.039(3) Uani 1 d .
H1A H 0.3758(18) 0.5571(17) 0.5159(4) 0.058 Uiso 1 calc R
H1B H 0.2099(18) 0.5052(17) 0.5015(4) 0.058 Uiso 1 calc R
H1C H 0.3549(18) 0.4079(17) 0.4948(4) 0.058 Uiso 1 calc R
C2 C 0.1795(16) 0.2925(14) 0.5615(5) 0.035(3) Uani 1 d .
H2A H 0.0849(16) 0.3150(14) 0.5457(5) 0.053 Uiso 1 calc R
H2B H 0.1556(16) 0.2658(14) 0.5922(5) 0.053 Uiso 1 calc R
H2C H 0.2307(16) 0.2165(14) 0.5463(5) 0.053 Uiso 1 calc R
C3 C 0.2833(15) 0.4163(15) 0.5619(4) 0.029(3) Uani 1 d .
H3A H 0.2294(15) 0.4884(15) 0.5796(4) 0.035 Uiso 1 calc R
C4 C 0.4378(15) 0.3873(14) 0.5868(4) 0.029(3) Uani 1 d .
H4A H 0.4138(15) 0.3421(14) 0.6159(4) 0.034 Uiso 1 calc R
C5 C 0.5527(15) 0.2922(14) 0.5603(5) 0.036(3) Uani 1 d .
H5A H 0.5902(15) 0.2164(14) 0.5793(5) 0.043 Uiso 1 calc R
H5B H 0.5044(15) 0.2535(14) 0.5333(5) 0.043 Uiso 1 calc R
C6 C 0.6559(16) 0.5037(14) 0.5730(4) 0.028(3) Uani 1 d .
C7 C 0.7673(15) 0.6116(15) 0.5752(4) 0.028(3) Uani 1 d .
C8 C 0.9049(16) 0.6143(16) 0.5492(4) 0.034(3) Uani 1 d .
H8A H 0.9283(16) 0.5419(16) 0.5292(4) 0.041 Uiso 1 calc R
C9 C 1.0040(15) 0.7264(15) 0.5539(4) 0.036(3) Uani 1 d .
H9A H 1.0972(15) 0.7290(15) 0.5377(4) 0.043 Uiso 1 calc R
C10 C 0.9651(15) 0.8342(14) 0.5824(5) 0.033(3) Uani 1 d .
H10A H 1.0308(15) 0.9111(14) 0.5849(5) 0.040 Uiso 1 calc R
C11 C 0.8284(14) 0.8296(15) 0.6076(4) 0.030(3) Uani 1 d .
H11A H 0.8033(14) 0.9028(15) 0.6271(4) 0.037 Uiso 1 calc R
C12 C 0.3955(18) 0.8472(15) 0.6826(4) 0.034(3) Uani 1 d .
C13 C 0.5584(16) 0.8387(16) 0.6953(4) 0.030(3) Uani 1 d .
H13A H 0.6264(16) 0.9198(16) 0.6910(4) 0.036 Uiso 1 calc R
C14 C 0.6259(14) 0.7027(12) 0.7045(4) 0.023(2) Uani 1 d .
C15 C 0.5314(17) 0.5879(14) 0.7027(4) 0.030(3) Uani 1 d .
H15A H 0.5812(17) 0.4958(14) 0.7033(4) 0.036 Uiso 1 calc R
C16 C 0.3690(18) 0.5936(16) 0.6910(4) 0.034(3) Uani 1 d .
C17 C 0.3062(15) 0.7253(17) 0.6793(4) 0.038(3) Uani 1 d .
H17A H 0.2041(15) 0.7295(17) 0.6645(4) 0.045 Uiso 1 calc R
C18 C 0.3277(22) 0.9871(17) 0.6717(6) 0.056(5) Uani 1 d .
H18A H 0.4056(22) 1.0579(17) 0.6758(6) 0.084 Uiso 1 calc R
H18B H 0.2414(22) 1.0055(17) 0.6916(6) 0.084 Uiso 1 calc R
H18C H 0.2924(22) 0.9879(17) 0.6407(6) 0.084 Uiso 1 calc R
C19 C 0.7955(18) 0.6961(23) 0.7158(5) 0.056(5) Uani 1 d .
H19A H 0.8388(18) 0.7886(23) 0.7151(5) 0.084 Uiso 1 calc R
H19B H 0.8481(18) 0.6384(23) 0.6940(5) 0.084 Uiso 1 calc R
H19C H 0.8085(18) 0.6572(23) 0.7457(5) 0.084 Uiso 1 calc R
C20 C 0.2660(23) 0.4681(18) 0.6900(5) 0.051(5) Uani 1 d .
H20A H 0.3248(23) 0.3870(18) 0.6987(5) 0.077 Uiso 1 calc R
H20B H 0.2256(23) 0.4555(18) 0.6599(5) 0.077 Uiso 1 calc R
H20C H 0.1813(23) 0.4809(18) 0.7110(5) 0.077 Uiso 1 calc R
Sb1 Sb 1.14950(10) 0.73691(9) 0.82402(3) 0.0311(2) Uani 1 d .
F1 F 0.9363(9) 0.7143(9) 0.8256(3) 0.046(2) Uani 1 d .
F2 F 1.1387(14) 0.8281(11) 0.7681(3) 0.060(3) Uani 1 d .
F3 F 1.1669(14) 0.5634(10) 0.7956(3) 0.060(3) Uani 1 d .
F4 F 1.1641(14) 0.6460(10) 0.8805(3) 0.061(3) Uani 1 d .
F5 F 1.3695(11) 0.7539(14) 0.8232(5) 0.087(4) Uani 1 d .
F6 F 1.1330(13) 0.9091(9) 0.8536(3) 0.053(2) Uani 1 d .

loop_
_atom_type_symbol
_atom_type_description
_atom_type_scat_dispersion_real
_atom_type_scat_dispersion_imag
_atom_type_scat_source
C C 0.0033 0.0016 'International Tables Vol C Tables 4.2.6.8 and 6.1.1.4'
H H 0.0000 0.0000 'International Tables Vol C Tables 4.2.6.8 and 6.1.1.4'
N N 0.0061 0.0033 'International Tables Vol C Tables 4.2.6.8 and 6.1.1.4'
O O 0.0106 0.0060 'International Tables Vol C Tables 4.2.6.8 and 6.1.1.4'
Br Br -0.2901 2.4595 'International Tables Vol C Tables 4.2.6.8 and 6.1.1.4'
Ru Ru -1.2594 0.8363 'International Tables Vol C Tables 4.2.6.8 and 6.1.1.4'
Sb Sb -0.5866 1.5461 'International Tables Vol C Tables 4.2.6.8 and 6.1.1.4'
F F 0.0171 0.0103 'International Tables Vol C Tables 4.2.6.8 and 6.1.1.4'

loop_
_geom_angle_atom_site_label_1
_geom_angle_atom_site_label_2
_geom_angle_atom_site_label_3
_geom_angle
N2 Ru1 N1 76.3(4)
N2 Ru1 C15 113.8(5)
N1 Ru1 C15 96.8(4)
N2 Ru1 C14 92.0(4)
N1 Ru1 C14 121.3(4)
C15 Ru1 C14 36.5(5)
N2 Ru1 C17 164.7(5)
N1 Ru1 C17 118.9(5)
C15 Ru1 C17 67.8(5)
C14 Ru1 C17 81.1(5)
N2 Ru1 C16 150.2(5)
N1 Ru1 C16 94.9(5)
C15 Ru1 C16 38.1(5)
C14 Ru1 C16 68.0(5)
C17 Ru1 C16 37.3(5)
N2 Ru1 C13 98.4(5)
N1 Ru1 C13 159.4(5)
C15 Ru1 C13 66.7(5)
C14 Ru1 C13 38.3(5)
C17 Ru1 C13 67.8(5)
C16 Ru1 C13 79.7(5)
N2 Ru1 C12 127.9(5)
N1 Ru1 C12 155.2(5)
C15 Ru1 C12 79.1(5)
C14 Ru1 C12 68.7(5)
C17 Ru1 C12 36.9(6)
C16 Ru1 C12 66.7(5)
C13 Ru1 C12 37.9(5)
N2 Ru1 Br1 82.1(3)
N1 Ru1 Br1 89.3(3)
C15 Ru1 Br1 163.9(4)
C14 Ru1 Br1 146.7(3)
C17 Ru1 Br1 96.2(4)
C16 Ru1 Br1 126.7(4)
C13 Ru1 Br1 110.0(4)
C12 Ru1 Br1 89.1(4)
C6 O1 C5 106.6(10)
C6 N1 C4 108.0(11)
C6 N1 Ru1 113.6(9)
C4 N1 Ru1 138.3(8)
C7 N2 C11 119.0(11)
C7 N2 Ru1 115.5(9)
C11 N2 Ru1 125.4(9)
C2 C3 C4 112.2(11)
C2 C3 C1 112.3(11)
C4 C3 C1 112.4(11)
N1 C4 C3 114.1(11)
N1 C4 C5 103.4(10)
C3 C4 C5 114.6(11)
O1 C5 C4 102.6(10)
N1 C6 O1 117.3(13)
N1 C6 C7 120.5(12)
O1 C6 C7 122.1(12)
N2 C7 C6 114.0(11)
N2 C7 C8 122.0(13)
C6 C7 C8 123.9(12)
C9 C8 C7 118.6(13)
C8 C9 C10 119.8(12)
C11 C10 C9 120.5(12)
C10 C11 N2 120.0(12)
C17 C12 C13 119.9(13)
C17 C12 C18 121.3(14)
C13 C12 C18 118.8(15)
C17 C12 Ru1 70.1(7)
C13 C12 Ru1 71.0(7)
C18 C12 Ru1 129.9(11)
C12 C13 C14 118.9(13)
C12 C13 Ru1 71.1(7)
C14 C13 Ru1 69.5(7)
C15 C14 C13 118.5(11)
C15 C14 C19 123.6(14)
C13 C14 C19 117.9(13)
C15 C14 Ru1 71.0(7)
C13 C14 Ru1 72.3(6)
C19 C14 Ru1 128.6(9)
C14 C15 C16 123.7(13)
C14 C15 Ru1 72.5(7)
C16 C15 Ru1 73.0(8)
C17 C16 C15 117.5(14)
C17 C16 C20 119.2(14)
C15 C16 C20 123.3(15)
C17 C16 Ru1 70.1(8)
C15 C16 Ru1 68.9(8)
C20 C16 Ru1 131.6(9)
C12 C17 C16 121.2(12)
C12 C17 Ru1 73.0(7)
C16 C17 Ru1 72.6(8)
F1 Sb1 F2 91.6(5)
F1 Sb1 F3 89.2(5)
F2 Sb1 F3 91.6(5)
F1 Sb1 F6 91.0(4)
F2 Sb1 F6 89.6(4)
F3 Sb1 F6 178.8(4)
F1 Sb1 F4 89.4(5)
F2 Sb1 F4 179.0(5)
F3 Sb1 F4 88.6(4)
F6 Sb1 F4 90.2(4)
F1 Sb1 F5 178.0(5)
F2 Sb1 F5 89.9(5)
F3 Sb1 F5 89.5(6)
F6 Sb1 F5 90.3(6)
F4 Sb1 F5 89.1(5)

loop_
_geom_bond_atom_site_label_1
_geom_bond_atom_site_label_2
_geom_bond_distance
Ru1 N2 2.103(10)
Ru1 N1 2.122(11)
Ru1 C15 2.174(12)
Ru1 C14 2.193(11)
Ru1 C17 2.194(12)
Ru1 C16 2.227(14)
Ru1 C13 2.231(12)
Ru1 C12 2.233(12)
Ru1 Br1 2.532(2)
O1 C6 1.33(2)
O1 C5 1.46(2)
N1 C6 1.28(2)
N1 C4 1.45(2)
N2 C7 1.34(2)
N2 C11 1.39(2)
C1 C3 1.54(2)
C2 C3 1.48(2)
C3 C4 1.54(2)
C4 C5 1.55(2)
C6 C7 1.41(2)
C7 C8 1.41(2)
C8 C9 1.38(2)
C9 C10 1.37(2)
C10 C11 1.39(2)
C12 C17 1.40(2)
C12 C13 1.45(2)
C12 C18 1.50(2)
C13 C14 1.45(2)
C14 C15 1.37(2)
C14 C19 1.50(2)
C15 C16 1.44(2)
C16 C17 1.41(2)
C16 C20 1.49(2)
Sb1 F1 1.844(8)
Sb1 F2 1.863(8)
Sb1 F3 1.864(9)
Sb1 F6 1.869(9)
Sb1 F4 1.877(9)
Sb1 F5 1.897(10)
